data_4120297
loop_
_publ_author_name
'Thao T. Vo'
'Jiaheng Zhang'
'Damon A. Parrish'
'Brendan Twamley'
'Jean'ne M. Shreeve'

_publ_contact_author_address
;
Laboratory for the Structure of Matter
Naval Research Laboratory
Washington, DC 20375
;
_publ_contact_author_email damon.parrish@nrl.navy.mil
_publ_contact_author_fax 202-767-6874
_publ_contact_author_name 'Dr Damon A. Parrish'
_publ_contact_author_phone 202-404-2141
_publ_section_title
;
 New Roles for 1,1-Diamino-2,2-dinitroethene (FOX-7): Halogenated FOX-7
 and Azo-bis(diahaloFOX) as Energetic Materials and Oxidizers
;
_journal_name_full 'Journal of the American Chemical Society'
_journal_page_first 11787
_journal_page_last 11790
_journal_paper_doi 10.1021/ja406629g
_journal_volume 135
_journal_year 2013
_chemical_formula_moiety 'C4 Br2 Cl2 N8 O8'
_chemical_formula_sum 'C4 Br2 Cl2 N8 O8'
_chemical_formula_weight 518.84
_chemical_name_common FOXBr2Cl2
_chemical_name_systematic
; 
 ? 
;
_space_group_IT_number 14
_symmetry_cell_setting monoclinic
_symmetry_space_group_name_Hall '-P 2yn'
_symmetry_space_group_name_H-M 'P 1 21/n 1'
_atom_sites_solution_primary direct
_atom_sites_solution_secondary difmap
_audit_creation_method SHELXL-97
_cell_angle_alpha 90.00
_cell_angle_beta 102.1130(10)
_cell_angle_gamma 90.00
_cell_formula_units_Z 2
_cell_length_a 7.9255(8)
_cell_length_b 7.1177(7)
_cell_length_c 12.8665(12)
_cell_measurement_temperature 150(2)
_cell_volume 709.66(12)
_computing_cell_refinement 'Bruker APEX2 v2010.3-0 (Bruker, 2009)'
_computing_data_collection 'Bruker APEX2 v2010.3-0 (Bruker, 2009)'
_computing_data_reduction
;
Bruker SAINT v7.68A (Bruker, 2009), Bruker XPREP v2008/2 (Bruker, 2008)
;
_computing_molecular_graphics 'Bruker SHELXTL v2008/4 (Bruker, 2008)'
_computing_publication_material 'Bruker SHELXTL v2008/4 (Bruker, 2008)'
_computing_structure_refinement 'Bruker SHELXTL v2008/4 (Bruker, 2008)'
_computing_structure_solution 'Bruker SHELXTL v2008/4 (Bruker, 2008)'
_diffrn_ambient_temperature 150(2)
_diffrn_measured_fraction_theta_full 0.999
_diffrn_measured_fraction_theta_max 0.999
_diffrn_measurement_device_type 'Bruker SMART APEX II CCD'
_diffrn_measurement_method '\w scans'
_diffrn_radiation_monochromator graphite
_diffrn_radiation_source 'fine focus sealed tube'
_diffrn_radiation_type MoK\a
_diffrn_radiation_wavelength 0.71073
_diffrn_reflns_av_R_equivalents 0.0472
_diffrn_reflns_av_sigmaI/netI 0.0330
_diffrn_reflns_limit_h_max 10
_diffrn_reflns_limit_h_min -10
_diffrn_reflns_limit_k_max 9
_diffrn_reflns_limit_k_min -9
_diffrn_reflns_limit_l_max 17
_diffrn_reflns_limit_l_min -17
_diffrn_reflns_number 9333
_diffrn_reflns_theta_full 28.29
_diffrn_reflns_theta_max 28.29
_diffrn_reflns_theta_min 2.78
_exptl_absorpt_coefficient_mu 6.149
_exptl_absorpt_correction_T_max 0.5898
_exptl_absorpt_correction_T_min 0.2642
_exptl_absorpt_correction_type multi-scan
_exptl_absorpt_process_details 'SADABS v2008/1 (Bruker, 2008)'
_exptl_crystal_colour purple
_exptl_crystal_density_diffrn 2.428
_exptl_crystal_description plate
_exptl_crystal_F_000 496
_exptl_crystal_size_max 0.30
_exptl_crystal_size_mid 0.25
_exptl_crystal_size_min 0.10
_refine_diff_density_max 1.258
_refine_diff_density_min -0.620
_refine_diff_density_rms 0.167
_refine_ls_extinction_method none
_refine_ls_goodness_of_fit_ref 1.073
_refine_ls_matrix_type full
_refine_ls_number_parameters 116
_refine_ls_number_reflns 1768
_refine_ls_number_restraints 4
_refine_ls_restrained_S_all 1.075
_refine_ls_R_factor_all 0.0420
_refine_ls_R_factor_gt 0.0389
_refine_ls_shift/su_max 0.000
_refine_ls_shift/su_mean 0.000
_refine_ls_structure_factor_coef Fsqd
_refine_ls_weighting_details 'calc w=1/[\s^2^(Fo^2^)+(0.0762P)^2^+1.5496P] where P=(Fo^2^+2Fc^2^)/3'
_refine_ls_weighting_scheme calc
_refine_ls_wR_factor_gt 0.1182
_refine_ls_wR_factor_ref 0.1211
_reflns_number_gt 1625
_reflns_number_total 1768
_reflns_threshold_expression I>2\s(I)
_cod_data_source_file ja406629g_si_002_4.cif
_cod_data_source_block tvo1262
_cod_original_sg_symbol_H-M 'P 21/n'
_cod_database_code 4120297

loop_
_symmetry_equiv_pos_as_xyz
'x, y, z'
'-x+1/2, y+1/2, -z+1/2'
'-x, -y, -z'
'x-1/2, -y-1/2, z-1/2'

loop_
_atom_site_label
_atom_site_type_symbol
_atom_site_fract_x
_atom_site_fract_y
_atom_site_fract_z
_atom_site_U_iso_or_equiv
_atom_site_adp_type
_atom_site_occupancy
_atom_site_symmetry_multiplicity
_atom_site_calc_flag
_atom_site_refinement_flags
_atom_site_disorder_assembly
_atom_site_disorder_group
Br1A Br 0.8914(2) 0.54103(18) 0.62611(9) 0.0249(2) Uani 0.849(3) 1 d PD A 1
Cl1A Cl 0.3025(10) 0.7503(16) 0.6687(10) 0.0279(6) Uani 0.849(3) 1 d PD A 1
Cl1B Cl 0.883(3) 0.558(3) 0.6393(16) 0.0249(2) Uani 0.151(3) 1 d PD A 2
Br1B Br 0.286(3) 0.753(4) 0.675(2) 0.0279(6) Uani 0.151(3) 1 d PD A 2
O1 O 0.7477(4) 1.0668(3) 0.5888(2) 0.0257(6) Uani 1 1 d . . .
O2 O 0.8990(3) 0.8034(4) 0.4438(2) 0.0272(6) Uani 1 1 d . . .
O3 O 0.8920(4) 0.9099(4) 0.7240(2) 0.0312(6) Uani 1 1 d . . .
O4 O 0.6181(3) 0.8118(4) 0.39715(19) 0.0222(5) Uani 1 1 d . . .
N1 N 0.8016(4) 0.9239(4) 0.6360(2) 0.0179(5) Uani 1 1 d . A .
N2 N 0.4603(4) 0.5442(3) 0.5296(2) 0.0148(5) Uani 1 1 d . . .
N3 N 0.7546(4) 0.7875(4) 0.4602(2) 0.0161(5) Uani 1 1 d . A .
N4 N 0.4997(3) 0.8004(4) 0.6499(2) 0.0154(5) Uani 1 1 d D . .
C1 C 0.7422(4) 0.7378(4) 0.5750(2) 0.0135(5) Uani 1 1 d D . .
C2 C 0.5567(4) 0.6960(4) 0.5844(2) 0.0128(5) Uani 1 1 d . A .

loop_
_atom_site_aniso_label
_atom_site_aniso_U_11
_atom_site_aniso_U_22
_atom_site_aniso_U_33
_atom_site_aniso_U_23
_atom_site_aniso_U_13
_atom_site_aniso_U_12
Br1A 0.0239(3) 0.0187(4) 0.0309(5) 0.0040(3) 0.0032(3) 0.0028(2)
Cl1A 0.0252(15) 0.0275(5) 0.0350(15) -0.0025(8) 0.0153(9) -0.0010(11)
Cl1B 0.0239(3) 0.0187(4) 0.0309(5) 0.0040(3) 0.0032(3) 0.0028(2)
Br1B 0.0252(15) 0.0275(5) 0.0350(15) -0.0025(8) 0.0153(9) -0.0010(11)
O1 0.0326(14) 0.0096(10) 0.0369(14) -0.0032(9) 0.0120(11) -0.0033(9)
O2 0.0239(13) 0.0333(14) 0.0271(13) 0.0026(11) 0.0115(10) -0.0005(11)
O3 0.0295(14) 0.0327(14) 0.0269(13) -0.0128(12) -0.0041(11) -0.0033(12)
O4 0.0239(13) 0.0206(12) 0.0193(11) 0.0055(9) -0.0016(9) -0.0012(9)
N1 0.0175(13) 0.0149(12) 0.0218(13) -0.0067(10) 0.0050(10) -0.0038(10)
N2 0.0181(13) 0.0088(11) 0.0170(12) -0.0013(9) 0.0022(10) -0.0022(9)
N3 0.0227(14) 0.0100(11) 0.0161(12) 0.0005(9) 0.0049(10) -0.0007(10)
N4 0.0166(12) 0.0123(11) 0.0179(12) -0.0003(9) 0.0049(10) -0.0011(9)
C1 0.0157(13) 0.0092(12) 0.0156(13) -0.0012(10) 0.0033(10) -0.0006(10)
C2 0.0159(13) 0.0072(12) 0.0150(12) -0.0002(10) 0.0023(10) -0.0020(10)

loop_
_atom_type_symbol
_atom_type_description
_atom_type_scat_dispersion_real
_atom_type_scat_dispersion_imag
_atom_type_scat_source
C C 0.0033 0.0016 'International Tables Vol C Tables 4.2.6.8 and 6.1.1.4'
N N 0.0061 0.0033 'International Tables Vol C Tables 4.2.6.8 and 6.1.1.4'
O O 0.0106 0.0060 'International Tables Vol C Tables 4.2.6.8 and 6.1.1.4'
Cl Cl 0.1484 0.1585 'International Tables Vol C Tables 4.2.6.8 and 6.1.1.4'
Br Br -0.2901 2.4595 'International Tables Vol C Tables 4.2.6.8 and 6.1.1.4'

loop_
_geom_angle_atom_site_label_1
_geom_angle_atom_site_label_2
_geom_angle_atom_site_label_3
_geom_angle
_geom_angle_site_symmetry_1
O3 N1 O1 127.8(3) .
O3 N1 C1 117.2(3) .
O1 N1 C1 115.0(3) .
N2 N2 C2 113.3(3) 3_666
O2 N3 O4 127.5(3) .
O2 N3 C1 116.1(3) .
O4 N3 C1 116.3(3) .
C2 N4 Cl1A 116.4(5) .
C2 N4 Br1B 118.7(9) .
Cl1A N4 Br1B 2.4(13) .
C2 C1 N3 112.1(2) .
C2 C1 N1 108.6(2) .
N3 C1 N1 102.4(2) .
C2 C1 Cl1B 110.0(9) .
N3 C1 Cl1B 116.7(7) .
N1 C1 Cl1B 106.4(8) .
C2 C1 Br1A 112.0(2) .
N3 C1 Br1A 110.3(2) .
N1 C1 Br1A 111.0(2) .
Cl1B C1 Br1A 6.8(7) .
N4 C2 N2 122.8(3) .
N4 C2 C1 114.8(3) .
N2 C2 C1 122.3(3) .

loop_
_geom_bond_atom_site_label_1
_geom_bond_atom_site_label_2
_geom_bond_distance
_geom_bond_site_symmetry_2
Br1A C1 1.862(3) .
Cl1A N4 1.670(7) .
Cl1B C1 1.780(16) .
Br1B N4 1.819(15) .
O1 N1 1.215(4) .
O2 N3 1.211(4) .
O3 N1 1.210(4) .
O4 N3 1.221(4) .
N1 C1 1.560(4) .
N2 N2 1.256(5) 3_666
N2 C2 1.422(4) .
N3 C1 1.543(4) .
N4 C2 1.274(4) .
C1 C2 1.529(4) .

loop_
_geom_torsion_atom_site_label_1
_geom_torsion_atom_site_label_2
_geom_torsion_atom_site_label_3
_geom_torsion_atom_site_label_4
_geom_torsion
_geom_torsion_site_symmetry_1
O2 N3 C1 C2 -172.6(3) .
O4 N3 C1 C2 9.6(4) .
O2 N3 C1 N1 71.2(3) .
O4 N3 C1 N1 -106.6(3) .
O2 N3 C1 Cl1B -44.5(10) .
O4 N3 C1 Cl1B 137.7(10) .
O2 N3 C1 Br1A -47.0(3) .
O4 N3 C1 Br1A 135.2(3) .
O3 N1 C1 C2 100.6(3) .
O1 N1 C1 C2 -78.3(3) .
O3 N1 C1 N3 -140.8(3) .
O1 N1 C1 N3 40.4(3) .
O3 N1 C1 Cl1B -17.8(9) .
O1 N1 C1 Cl1B 163.4(9) .
O3 N1 C1 Br1A -23.1(4) .
O1 N1 C1 Br1A 158.1(2) .
Cl1A N4 C2 N2 -0.1(6) .
Br1B N4 C2 N2 0.4(12) .
Cl1A N4 C2 C1 -176.1(5) .
Br1B N4 C2 C1 -175.5(11) .
N2 N2 C2 N4 -178.6(3) 3_666
N2 N2 C2 C1 -3.0(5) 3_666
N3 C1 C2 N4 -121.9(3) .
N1 C1 C2 N4 -9.5(4) .
Cl1B C1 C2 N4 106.5(8) .
Br1A C1 C2 N4 113.5(3) .
N3 C1 C2 N2 62.1(3) .
N1 C1 C2 N2 174.5(3) .
Cl1B C1 C2 N2 -69.5(8) .
Br1A C1 C2 N2 -62.5(3) .
